data_4080153
loop_
_publ_author_name
'Smith, Dan A.'
'Herbert, David E.'
'Walensky, Justin R.'
'Ozerov, Oleg V.'

_publ_section_title
;
 Monomeric Rhodium(II) Complexes Supported by a Diarylamido/Bis(phosphine)
 PNP Pincer Ligand and Their Reactivity Toward Dihydrogen
;
_journal_issue 7
_journal_name_full Organometallics
_journal_page_first 2050
_journal_paper_doi 10.1021/om300760j
_journal_volume 32
_journal_year 2013
_chemical_formula_sum 'C26 H40 Cl N P2 Rh'
_chemical_formula_weight 566.89
_chemical_name_common (Me-PNP-iPr)RhCl
_chemical_name_systematic
; 
 ? 
;
_space_group_IT_number 13
_symmetry_cell_setting monoclinic
_symmetry_space_group_name_Hall '-P 2yc'
_symmetry_space_group_name_H-M 'P 1 2/c 1'
_atom_sites_solution_hydrogens geom
_atom_sites_solution_primary direct
_atom_sites_solution_secondary difmap
_audit_creation_method SHELXL-97
_cell_angle_alpha 90.00
_cell_angle_beta 127.603(14)
_cell_angle_gamma 90.00
_cell_formula_units_Z 2
_cell_length_a 11.506(4)
_cell_length_b 9.706(4)
_cell_length_c 18.323(5)
_cell_measurement_reflns_used 4517
_cell_measurement_temperature 150(2)
_cell_measurement_theta_max 26.00
_cell_measurement_theta_min 2.23
_cell_volume 1621.2(10)
_computing_cell_refinement 'Bruker SMART'
_computing_data_collection 'Bruker SMART'
_computing_data_reduction 'Bruker SAINT'
_computing_molecular_graphics 'Bruker SHELXTL'
_computing_publication_material 'Bruker SHELXTL'
_computing_structure_refinement 'SHELXL-97 (Sheldrick, 2008)'
_computing_structure_solution 'SHELXS-97 (Sheldrick, 2008)'
_diffrn_ambient_temperature 150(2)
_diffrn_measured_fraction_theta_full 0.995
_diffrn_measured_fraction_theta_max 0.995
_diffrn_measurement_device_type 'CCD area detector'
_diffrn_measurement_method 'phi and omega scans'
_diffrn_radiation_monochromator graphite
_diffrn_radiation_source 'normal-focus sealed tube'
_diffrn_radiation_type MoK\a
_diffrn_radiation_wavelength 0.71073
_diffrn_reflns_av_R_equivalents 0.0700
_diffrn_reflns_av_sigmaI/netI 0.0539
_diffrn_reflns_limit_h_max 14
_diffrn_reflns_limit_h_min -15
_diffrn_reflns_limit_k_max 12
_diffrn_reflns_limit_k_min -12
_diffrn_reflns_limit_l_max 23
_diffrn_reflns_limit_l_min -23
_diffrn_reflns_number 18473
_diffrn_reflns_theta_full 27.78
_diffrn_reflns_theta_max 27.78
_diffrn_reflns_theta_min 2.10
_exptl_absorpt_coefficient_mu 0.719
_exptl_absorpt_correction_T_max 0.7456
_exptl_absorpt_correction_T_min 0.6640
_exptl_absorpt_correction_type multi-scan
_exptl_absorpt_process_details SADABS
_exptl_crystal_colour green
_exptl_crystal_density_diffrn 1.161
_exptl_crystal_density_method 'not measured'
_exptl_crystal_description block
_exptl_crystal_F_000 590
_exptl_crystal_size_max 0.20
_exptl_crystal_size_mid 0.12
_exptl_crystal_size_min 0.09
_platon_squeeze_details
;
;
_refine_diff_density_max 0.454
_refine_diff_density_min -0.415
_refine_diff_density_rms 0.072
_refine_ls_extinction_method none
_refine_ls_goodness_of_fit_ref 1.064
_refine_ls_hydrogen_treatment constr
_refine_ls_matrix_type full
_refine_ls_number_parameters 147
_refine_ls_number_reflns 3813
_refine_ls_number_restraints 0
_refine_ls_restrained_S_all 1.064
_refine_ls_R_factor_all 0.0365
_refine_ls_R_factor_gt 0.0316
_refine_ls_shift/su_max 0.000
_refine_ls_shift/su_mean 0.000
_refine_ls_structure_factor_coef Fsqd
_refine_ls_weighting_details 'calc w=1/[\s^2^(Fo^2^)+(0.0305P)^2^+0.0000P] where P=(Fo^2^+2Fc^2^)/3'
_refine_ls_weighting_scheme calc
_refine_ls_wR_factor_gt 0.0785
_refine_ls_wR_factor_ref 0.0805
_reflns_number_gt 3301
_reflns_number_total 3813
_reflns_threshold_expression >2sigma(I)
_cod_data_source_file om300760j_si_006.cif
_cod_data_source_block oz246_pnprhcl
_cod_depositor_comments
;
The following automatic conversions were performed:

'_symmetry_cell_setting' value 'Monoclinic' changed to 'monoclinic'
according to /home/saulius/struct/CIF-dictionaries/cif_core.dic
dictionary named 'cif_core.dic' version 2.4.2 from 2011-04-26.

Automatic conversion script
Id: cif_fix_values 1891 2012-01-12 08:04:46Z andrius 
;
_cod_original_sg_symbol_H-M P2/c
_cod_database_code 4080153

loop_
_symmetry_equiv_pos_as_xyz
'x, y, z'
'-x, y, -z+1/2'
'-x, -y, -z'
'x, -y, z-1/2'

loop_
_atom_site_label
_atom_site_type_symbol
_atom_site_fract_x
_atom_site_fract_y
_atom_site_fract_z
_atom_site_U_iso_or_equiv
_atom_site_adp_type
_atom_site_occupancy
_atom_site_symmetry_multiplicity
_atom_site_calc_flag
_atom_site_refinement_flags
C1 C 0.4402(2) 0.4733(2) 0.16697(13) 0.0208(4) Uani 1 1 d .
C2 C 0.4849(2) 0.6044(2) 0.16165(14) 0.0259(4) Uani 1 1 d .
H2 H 0.5524 0.6553 0.2164 0.031 Uiso 1 1 calc R
C3 C 0.4312(2) 0.6602(2) 0.07697(15) 0.0271(4) Uani 1 1 d .
H3 H 0.4628 0.7496 0.0748 0.033 Uiso 1 1 calc R
C4 C 0.3331(2) 0.5901(2) -0.00484(15) 0.0276(5) Uani 1 1 d .
C5 C 0.2850(2) 0.4609(2) -0.00002(14) 0.0254(4) Uani 1 1 d .
H5 H 0.2151 0.4121 -0.0552 0.030 Uiso 1 1 calc R
C6 C 0.3379(2) 0.4025(2) 0.08428(14) 0.0222(4) Uani 1 1 d .
C7 C 0.2823(3) 0.6476(3) -0.09636(15) 0.0363(5) Uani 1 1 d .
H7A H 0.2819 0.7484 -0.0942 0.054 Uiso 1 1 calc R
H7B H 0.1830 0.6143 -0.1449 0.054 Uiso 1 1 calc R
H7C H 0.3490 0.6173 -0.1095 0.054 Uiso 1 1 calc R
C8 C 0.1187(2) 0.2505(2) 0.08306(15) 0.0243(4) Uani 1 1 d .
H8 H 0.0919 0.1577 0.0924 0.029 Uiso 1 1 calc R
C9 C 0.1395(3) 0.3462(3) 0.15645(16) 0.0360(5) Uani 1 1 d .
H9A H 0.1722 0.4368 0.1520 0.054 Uiso 1 1 calc R
H9B H 0.2134 0.3072 0.2177 0.054 Uiso 1 1 calc R
H9C H 0.0462 0.3559 0.1468 0.054 Uiso 1 1 calc R
C10 C -0.0075(2) 0.2976(2) -0.01364(16) 0.0312(5) Uani 1 1 d .
H10A H -0.0959 0.3096 -0.0178 0.047 Uiso 1 1 calc R
H10B H -0.0259 0.2281 -0.0584 0.047 Uiso 1 1 calc R
H10C H 0.0181 0.3854 -0.0270 0.047 Uiso 1 1 calc R
C11 C 0.2520(2) 0.1259(2) 0.00434(14) 0.0250(4) Uani 1 1 d .
H11 H 0.1768 0.1749 -0.0546 0.030 Uiso 1 1 calc R
C12 C 0.1904(2) -0.0128(2) 0.00441(16) 0.0324(5) Uani 1 1 d .
H12A H 0.1714 -0.0697 -0.0461 0.049 Uiso 1 1 calc R
H12B H 0.0987 0.0013 -0.0039 0.049 Uiso 1 1 calc R
H12C H 0.2615 -0.0595 0.0632 0.049 Uiso 1 1 calc R
C13 C 0.3908(3) 0.1071(3) 0.01219(17) 0.0368(6) Uani 1 1 d .
H13A H 0.4657 0.0605 0.0703 0.055 Uiso 1 1 calc R
H13B H 0.4275 0.1974 0.0108 0.055 Uiso 1 1 calc R
H13C H 0.3685 0.0512 -0.0395 0.055 Uiso 1 1 calc R
Cl1 Cl 0.5000 -0.03991(9) 0.2500 0.0576(3) Uani 1 2 d S
N1 N 0.5000 0.4021(2) 0.2500 0.0186(5) Uani 1 2 d S
P1 P 0.29465(6) 0.23105(5) 0.10125(3) 0.02004(12) Uani 1 1 d .
Rh1 Rh 0.5000 0.19943(2) 0.2500 0.02063(8) Uani 1 2 d S

loop_
_atom_site_aniso_label
_atom_site_aniso_U_11
_atom_site_aniso_U_22
_atom_site_aniso_U_33
_atom_site_aniso_U_23
_atom_site_aniso_U_13
_atom_site_aniso_U_12
C1 0.0232(10) 0.0190(10) 0.0203(10) 0.0007(8) 0.0133(9) 0.0007(8)
C2 0.0305(11) 0.0209(10) 0.0245(11) -0.0017(8) 0.0159(10) -0.0037(8)
C3 0.0349(12) 0.0220(10) 0.0304(11) 0.0044(9) 0.0230(10) 0.0012(9)
C4 0.0303(11) 0.0304(12) 0.0253(11) 0.0053(9) 0.0186(10) 0.0031(9)
C5 0.0255(11) 0.0293(11) 0.0187(10) 0.0020(8) 0.0122(9) 0.0001(9)
C6 0.0221(10) 0.0212(10) 0.0215(10) 0.0006(8) 0.0124(9) 0.0004(8)
C7 0.0417(13) 0.0379(13) 0.0292(12) 0.0078(10) 0.0217(11) -0.0008(11)
C8 0.0246(11) 0.0241(10) 0.0252(11) -0.0021(9) 0.0157(10) -0.0022(8)
C9 0.0332(12) 0.0468(14) 0.0348(13) -0.0045(11) 0.0241(11) 0.0030(11)
C10 0.0229(11) 0.0349(13) 0.0311(12) -0.0006(9) 0.0142(10) 0.0020(9)
C11 0.0226(10) 0.0280(11) 0.0212(10) -0.0051(9) 0.0117(9) -0.0013(9)
C12 0.0356(12) 0.0256(11) 0.0345(13) -0.0111(9) 0.0206(11) -0.0056(9)
C13 0.0361(13) 0.0436(14) 0.0388(13) -0.0102(11) 0.0271(12) -0.0021(11)
Cl1 0.0733(7) 0.0184(4) 0.0341(5) 0.000 0.0086(5) 0.000
N1 0.0199(11) 0.0180(11) 0.0150(11) 0.000 0.0091(10) 0.000
P1 0.0195(3) 0.0208(3) 0.0174(3) -0.00140(19) 0.0100(2) -0.00088(19)
Rh1 0.02155(13) 0.01695(13) 0.01834(13) 0.000 0.00957(10) 0.000

loop_
_atom_type_symbol
_atom_type_description
_atom_type_scat_dispersion_real
_atom_type_scat_dispersion_imag
_atom_type_scat_source
C C 0.0033 0.0016 'International Tables Vol C Tables 4.2.6.8 and 6.1.1.4'
H H 0.0000 0.0000 'International Tables Vol C Tables 4.2.6.8 and 6.1.1.4'
Cl Cl 0.1484 0.1585 'International Tables Vol C Tables 4.2.6.8 and 6.1.1.4'
N N 0.0061 0.0033 'International Tables Vol C Tables 4.2.6.8 and 6.1.1.4'
P P 0.1023 0.0942 'International Tables Vol C Tables 4.2.6.8 and 6.1.1.4'
Rh Rh -1.1178 0.9187 'International Tables Vol C Tables 4.2.6.8 and 6.1.1.4'

loop_
_geom_angle_atom_site_label_1
_geom_angle_atom_site_label_2
_geom_angle_atom_site_label_3
_geom_angle
_geom_angle_site_symmetry_1
_geom_angle_site_symmetry_3
C2 C1 C6 118.14(18) . .
C2 C1 N1 124.28(18) . .
C6 C1 N1 117.35(17) . .
C3 C2 C1 120.22(19) . .
C3 C2 H2 119.9 . .
C1 C2 H2 119.9 . .
C2 C3 C4 122.2(2) . .
C2 C3 H3 118.9 . .
C4 C3 H3 118.9 . .
C3 C4 C5 117.78(19) . .
C3 C4 C7 121.9(2) . .
C5 C4 C7 120.2(2) . .
C6 C5 C4 121.04(19) . .
C6 C5 H5 119.5 . .
C4 C5 H5 119.5 . .
C5 C6 C1 120.59(18) . .
C5 C6 P1 125.75(16) . .
C1 C6 P1 113.58(15) . .
C4 C7 H7A 109.5 . .
C4 C7 H7B 109.5 . .
H7A C7 H7B 109.5 . .
C4 C7 H7C 109.5 . .
H7A C7 H7C 109.5 . .
H7B C7 H7C 109.5 . .
C10 C8 C9 111.59(18) . .
C10 C8 P1 113.69(15) . .
C9 C8 P1 109.70(15) . .
C10 C8 H8 107.2 . .
C9 C8 H8 107.2 . .
P1 C8 H8 107.2 . .
C8 C9 H9A 109.5 . .
C8 C9 H9B 109.5 . .
H9A C9 H9B 109.5 . .
C8 C9 H9C 109.5 . .
H9A C9 H9C 109.5 . .
H9B C9 H9C 109.5 . .
C8 C10 H10A 109.5 . .
C8 C10 H10B 109.5 . .
H10A C10 H10B 109.5 . .
C8 C10 H10C 109.5 . .
H10A C10 H10C 109.5 . .
H10B C10 H10C 109.5 . .
C12 C11 C13 110.79(19) . .
C12 C11 P1 109.94(15) . .
C13 C11 P1 109.19(14) . .
C12 C11 H11 109.0 . .
C13 C11 H11 109.0 . .
P1 C11 H11 109.0 . .
C11 C12 H12A 109.5 . .
C11 C12 H12B 109.5 . .
H12A C12 H12B 109.5 . .
C11 C12 H12C 109.5 . .
H12A C12 H12C 109.5 . .
H12B C12 H12C 109.5 . .
C11 C13 H13A 109.5 . .
C11 C13 H13B 109.5 . .
H13A C13 H13B 109.5 . .
C11 C13 H13C 109.5 . .
H13A C13 H13C 109.5 . .
H13B C13 H13C 109.5 . .
C1 N1 C1 121.3(2) 2_655 .
C1 N1 Rh1 119.34(11) 2_655 .
C1 N1 Rh1 119.34(11) . .
C6 P1 C11 106.44(10) . .
C6 P1 C8 105.06(10) . .
C11 P1 C8 105.36(9) . .
C6 P1 Rh1 97.75(7) . .
C11 P1 Rh1 123.32(7) . .
C8 P1 Rh1 116.68(7) . .
N1 Rh1 P1 82.299(15) . 2_655
N1 Rh1 P1 82.300(15) . .
P1 Rh1 P1 164.60(3) 2_655 .
N1 Rh1 Cl1 180.0 . .
P1 Rh1 Cl1 97.701(15) 2_655 .
P1 Rh1 Cl1 97.700(15) . .

loop_
_geom_bond_atom_site_label_1
_geom_bond_atom_site_label_2
_geom_bond_distance
_geom_bond_site_symmetry_2
C1 C2 1.398(3) .
C1 C6 1.406(3) .
C1 N1 1.410(2) .
C2 C3 1.383(3) .
C2 H2 0.9500 .
C3 C4 1.385(3) .
C3 H3 0.9500 .
C4 C5 1.395(3) .
C4 C7 1.506(3) .
C5 C6 1.390(3) .
C5 H5 0.9500 .
C6 P1 1.817(2) .
C7 H7A 0.9800 .
C7 H7B 0.9800 .
C7 H7C 0.9800 .
C8 C10 1.522(3) .
C8 C9 1.528(3) .
C8 P1 1.850(2) .
C8 H8 1.0000 .
C9 H9A 0.9800 .
C9 H9B 0.9800 .
C9 H9C 0.9800 .
C10 H10A 0.9800 .
C10 H10B 0.9800 .
C10 H10C 0.9800 .
C11 C12 1.522(3) .
C11 C13 1.525(3) .
C11 P1 1.836(2) .
C11 H11 1.0000 .
C12 H12A 0.9800 .
C12 H12B 0.9800 .
C12 H12C 0.9800 .
C13 H13A 0.9800 .
C13 H13B 0.9800 .
C13 H13C 0.9800 .
Cl1 Rh1 2.3230(13) .
N1 C1 1.410(2) 2_655
N1 Rh1 1.968(2) .
P1 Rh1 2.2905(9) .
Rh1 P1 2.2905(9) 2_655

loop_
_platon_squeeze_void_nr
_platon_squeeze_void_average_x
_platon_squeeze_void_average_y
_platon_squeeze_void_average_z
_platon_squeeze_void_volume
_platon_squeeze_void_count_electrons
_platon_squeeze_void_content
1 0.000 -0.142 0.250 189 54 ' '
2 0.000 0.142 0.750 189 54 ' '
